data_7100376
loop_
_publ_author_name
'Y. Mizobe'
'N. Tohnai'
'M. Miyata'
'Y. Hasegawa'

_publ_section_title
;
Tunable solid-state fluorescence system consisted of
organic salts of anthracene-2,6-disulfnic acid with primary amines
;
_journal_name_full 'Chemical Communications'
_journal_paper_doi 10.1039/b418241c
_journal_year 2005
_chemical_formula_sum 'C8 H10 N O3 S'
_chemical_formula_weight 200.23
_chemical_name_common 'methylammonium anthracene-2,6-disulfonate'
_space_group_IT_number 14
_symmetry_cell_setting monoclinic
_symmetry_space_group_name_Hall '-P 2yab'
_symmetry_space_group_name_H-M 'P 1 21/a 1'
_cell_angle_alpha 90
_cell_angle_beta 99.20(6)
_cell_angle_gamma 90
_cell_formula_units_Z 4
_cell_length_a 12.028(9)
_cell_length_b 5.654(4)
_cell_length_c 12.89(1)
_cell_measurement_temperature 93.2
_cell_volume 865(1)
_exptl_crystal_density_diffrn 1.537
_cod_original_sg_symbol_H-M 'P 21/a'
_cod_database_code 7100376

loop_
_symmetry_equiv_pos_as_xyz
x,y,z
1/2-x,1/2+y,-z
-x,-y,-z
1/2+x,1/2-y,z

loop_
_atom_site_label
_atom_site_type_symbol
_atom_site_fract_x
_atom_site_fract_y
_atom_site_fract_z
_atom_site_U_iso_or_equiv
_atom_site_adp_type
_atom_site_occupancy
_atom_site_calc_flag
_atom_site_refinement_flags
_atom_site_disorder_assembly
_atom_site_disorder_group
S(1) S 0.85531(6) 0.1236(1) 0.81784(5) 0.0148(3) Uani 1.00 d . . .
O(1) O 0.9698(2) 0.1208(4) 0.7882(2) 0.0200(6) Uani 1.00 d . . .
O(2) O 0.8461(2) -0.0515(4) 0.8982(2) 0.0185(6) Uani 1.00 d . . .
O(3) O 0.8167(2) 0.3528(4) 0.8452(2) 0.0214(6) Uani 1.00 d . . .
N(1) N 0.6404(3) -0.3367(5) 0.9035(2) 0.0183(7) Uani 1.00 d . . .
C(1) C 0.7578(3) 0.0287(6) 0.7072(2) 0.0146(7) Uani 1.00 d . . .
C(2) C 0.6626(3) 0.1625(6) 0.6704(3) 0.0185(8) Uani 1.00 d . . .
C(3) C 0.7784(3) -0.1908(6) 0.6614(3) 0.0182(8) Uani 1.00 d . . .
C(4) C 0.5797(3) 0.0830(6) 0.5848(2) 0.0168(8) Uani 1.00 d . . .
C(5) C 0.7016(3) -0.2698(6) 0.5786(2) 0.0174(7) Uani 1.00 d . . .
C(6) C 0.5998(3) -0.1358(5) 0.5372(2) 0.0157(8) Uani 1.00 d . . .
C(7) C 0.5198(3) -0.2149(6) 0.4537(2) 0.0161(8) Uani 1.00 d . . .
C(8) C 0.5738(3) -0.1123(6) 0.8966(3) 0.0222(9) Uani 1.00 d . . .
H(1) H 0.8524 -0.2912 0.6936 0.0266 Uiso 1.00 calc . . .
H(2) H 0.6478 0.3010 0.6987 0.0266 Uiso 1.00 calc . . .
H(3) H 0.7169 -0.4051 0.5557 0.0266 Uiso 1.00 calc . . .
H(4) H 0.5381 -0.3687 0.4220 0.0266 Uiso 1.00 calc . . .
H(5) H 0.7111 -0.3337 0.8949 0.0266 Uiso 1.00 calc . . .
H(6) H 0.6495 -0.3840 0.9733 0.0266 Uiso 1.00 calc . . .
H(7) H 0.6087 -0.4474 0.8675 0.0266 Uiso 1.00 calc . . .
H(8) H 0.5701 -0.0459 0.8355 0.0266 Uiso 1.00 calc . . .
H(9) H 0.6143 -0.0236 0.9510 0.0266 Uiso 1.00 calc . . .
H(10) H 0.4941 -0.1289 0.9283 0.0266 Uiso 1.00 calc . . .

loop_
_atom_site_aniso_label
_atom_site_aniso_U_11
_atom_site_aniso_U_22
_atom_site_aniso_U_33
_atom_site_aniso_U_12
_atom_site_aniso_U_13
_atom_site_aniso_U_23
S(1) 0.0163(6) 0.0163(6) 0.0111(6) -0.0004(3) 0.0002(4) -0.0003(2)
O(1) 0.017(1) 0.026(1) 0.017(1) -0.0003(9) 0.0032(10) 0.0020(8)
O(2) 0.026(1) 0.018(1) 0.011(1) -0.0012(9) 0.0015(9) -0.0003(9)
O(3) 0.028(1) 0.017(1) 0.018(1) 0.0013(9) -0.002(1) -0.0045(9)
N(1) 0.022(1) 0.017(1) 0.016(1) 0.002(1) 0.003(1) 0.000(1)
C(1) 0.016(1) 0.018(2) 0.010(1) -0.002(1) 0.000(1) -0.001(1)
C(2) 0.029(2) 0.015(1) 0.013(1) -0.003(1) 0.007(1) -0.003(1)
C(3) 0.021(2) 0.017(2) 0.016(1) 0.001(1) 0.002(1) 0.001(1)
C(4) 0.024(2) 0.015(1) 0.011(1) -0.002(1) 0.003(1) 0.000(1)
C(5) 0.019(2) 0.019(1) 0.015(1) 0.001(1) 0.004(1) -0.001(1)
C(6) 0.024(2) 0.015(2) 0.008(1) 0.001(1) 0.003(1) 0.002(1)
C(7) 0.017(2) 0.017(2) 0.014(1) -0.001(1) 0.003(1) 0.001(1)
C(8) 0.026(2) 0.018(2) 0.022(2) 0.002(1) 0.003(1) 0.003(1)

loop_
_geom_bond_atom_site_label_1
_geom_bond_atom_site_label_2
_geom_bond_distance
_geom_bond_site_symmetry_1
_geom_bond_site_symmetry_2
_geom_bond_publ_flag
S(1) O(1) 1.486(3) . . yes
S(1) O(2) 1.449(2) . . yes
S(1) O(3) 1.439(2) . . yes
S(1) C(1) 1.778(3) . . yes
N(1) C(8) 1.496(4) . . yes
C(1) C(2) 1.391(5) . . yes
C(1) C(3) 1.413(4) . . yes
C(2) C(4) 1.436(5) . . yes
C(3) C(5) 1.370(5) . . yes
C(4) C(6) 1.419(5) . . yes
C(4) C(7) 1.431(5) . 3_656 yes
C(5) C(6) 1.466(5) . . yes
C(6) C(7) 1.396(5) . . yes
